data_2243185
loop_
_publ_author_name
'Grathwol, Christoph W.'
'Chrysochos, Nicolas'
'Elvers, Benedict J.'
'Link, Andreas'
'Schulzke, Carola'

_publ_section_title
;
 Crystal structure of benzo[<i>h</i>]quinoline-3-carboxamide
;
_journal_coeditor_code SJ5580
_journal_issue 12
_journal_name_full 'Acta Crystallographica Section E'
_journal_page_first 1828
_journal_page_last 1832
_journal_paper_doi 10.1107/S2056989019014440
_journal_volume 75
_journal_year 2019
_chemical_formula_iupac 'C14 H10 N2 O'
_chemical_formula_moiety 'C14 H10 N2 O'
_chemical_formula_sum 'C14 H10 N2 O'
_chemical_formula_weight 222.24
_chemical_name_systematic
;
Benzo[<i>h</i>]quinoline-3-carboxamide
;
_space_group_crystal_system monoclinic
_space_group_IT_number 14
_space_group_name_Hall '-P 2ybc'
_space_group_name_H-M_alt 'P 1 21/c 1'
_atom_sites_solution_hydrogens mixed
_atom_sites_solution_primary dual
_atom_sites_solution_secondary difmap
_audit_creation_method SHELXL-2018/3
_cell_angle_alpha 90
_cell_angle_beta 100.53(3)
_cell_angle_gamma 90
_cell_formula_units_Z 4
_cell_length_a 12.634(3)
_cell_length_b 4.9426(10)
_cell_length_c 16.778(3)
_cell_measurement_reflns_used 11960
_cell_measurement_temperature 170(2)
_cell_measurement_theta_max 59.0
_cell_measurement_theta_min 6.4
_cell_volume 1030.1(4)
_computing_cell_refinement
;
X-AREA (Stoe & Cie, 2010).
;
_computing_data_collection
;
X-AREA (Stoe & Cie, 2010).
;
_computing_data_reduction
;
X-AREA (Stoe & Cie, 2010).
;
_computing_molecular_graphics
;
XP in SHELXTL (Sheldrick, 2008) and Mercury (Macrae <i>et al.</i>,
2008)
;
_computing_publication_material
;
CIFTAB (Sheldrick, 2015b) and publCIF (Westrip, 2010)
;
_computing_structure_refinement
;
SHELXL2018 (Sheldrick, 2015b)
;
_computing_structure_solution
;
SHELXT2018 (Sheldrick, 2015a)
;
_diffrn_ambient_temperature 170(2)
_diffrn_detector_area_resol_mean 6.67
_diffrn_measured_fraction_theta_full 0.996
_diffrn_measured_fraction_theta_max 0.997
_diffrn_measurement_device_type 'Stoe IPDS2T'
_diffrn_measurement_method \w
_diffrn_radiation_type MoK\a
_diffrn_radiation_wavelength 0.71073
_diffrn_reflns_av_R_equivalents 0.0871
_diffrn_reflns_av_unetI/netI 0.0648
_diffrn_reflns_limit_h_max 16
_diffrn_reflns_limit_h_min -16
_diffrn_reflns_limit_k_max 6
_diffrn_reflns_limit_k_min -6
_diffrn_reflns_limit_l_max 22
_diffrn_reflns_limit_l_min -22
_diffrn_reflns_number 10053
_diffrn_reflns_theta_full 25.242
_diffrn_reflns_theta_max 28.282
_diffrn_reflns_theta_min 3.205
_diffrn_source 'fine-focus sealed tube'
_exptl_absorpt_coefficient_mu 0.093
_exptl_absorpt_correction_T_max 0.9973
_exptl_absorpt_correction_T_min 0.7271
_exptl_absorpt_correction_type numerical
_exptl_absorpt_process_details 'face indexed'
_exptl_crystal_colour colourless
_exptl_crystal_density_diffrn 1.433
_exptl_crystal_description needle
_exptl_crystal_F_000 464
_exptl_crystal_size_max 0.374
_exptl_crystal_size_mid 0.069
_exptl_crystal_size_min 0.040
_refine_diff_density_max 0.227
_refine_diff_density_min -0.272
_refine_ls_extinction_coef 0.019(4)
_refine_ls_extinction_expression Fc^*^=kFc[1+0.001xFc^2^\l^3^/sin(2\q)]^-1/4^
_refine_ls_extinction_method
;
SHELXL2018 (Sheldrick, 2015b)
;
_refine_ls_goodness_of_fit_ref 0.979
_refine_ls_hydrogen_treatment mixed
_refine_ls_matrix_type full
_refine_ls_number_parameters 163
_refine_ls_number_reflns 2551
_refine_ls_number_restraints 0
_refine_ls_restrained_S_all 0.979
_refine_ls_R_factor_all 0.1197
_refine_ls_R_factor_gt 0.0548
_refine_ls_shift/su_max 0.000
_refine_ls_shift/su_mean 0.000
_refine_ls_structure_factor_coef Fsqd
_refine_ls_weighting_details 'w=1/[\s^2^(Fo^2^)+(0.0860P)^2^] where P=(Fo^2^+2Fc^2^)/3'
_refine_ls_weighting_scheme calc
_refine_ls_wR_factor_gt 0.1313
_refine_ls_wR_factor_ref 0.1666
_reflns_number_gt 1320
_reflns_number_total 2551
_reflns_threshold_expression 'I > 2\s(I)'
_cod_data_source_file sj5580sup1.cif
_cod_data_source_block I
_cod_original_cell_volume 1030.0(4)
_cod_original_sg_symbol_H-M 'P 21/c'
_cod_database_code 2243185
_shelx_space_group_comment
;
The symmetry employed for this shelxl refinement is uniquely defined
by the following loop, which should always be used as a source of
symmetry information in preference to the above space-group names.
They are only intended as comments.
;
_shelx_estimated_absorpt_t_min 0.966
_shelx_estimated_absorpt_t_max 0.996

loop_
_space_group_symop_operation_xyz
'x, y, z'
'-x, y+1/2, -z+1/2'
'-x, -y, -z'
'x, -y-1/2, z-1/2'

loop_
_atom_site_type_symbol
_atom_site_label
_atom_site_fract_x
_atom_site_fract_y
_atom_site_fract_z
_atom_site_U_iso_or_equiv
_atom_site_adp_type
_atom_site_calc_flag
_atom_site_occupancy
O O1 0.60103(14) -0.2438(3) 0.51392(9) 0.0364(4) Uani d 1
N N2 0.63400(15) 0.2758(4) 0.28016(11) 0.0304(5) Uani d 1
N N1 0.48278(17) -0.3250(4) 0.39872(12) 0.0331(5) Uani d 1
C C1 0.56558(19) -0.1907(4) 0.44191(13) 0.0312(5) Uani d 1
C C2 0.61839(18) 0.0252(4) 0.40098(12) 0.0287(5) Uani d 1
C C3 0.58725(19) 0.0909(4) 0.31880(13) 0.0311(5) Uani d 1
H H3 0.528010 -0.004871 0.288573 0.037 Uiso calc 1
C C4 0.71867(17) 0.4149(4) 0.32278(12) 0.0274(5) Uani d 1
C C5 0.77008(18) 0.6182(4) 0.28123(13) 0.0292(5) Uani d 1
C C6 0.7362(2) 0.6735(5) 0.19826(13) 0.0332(5) Uani d 1
H H6 0.678537 0.573337 0.167687 0.040 Uiso calc 1
C C7 0.7858(2) 0.8702(5) 0.16151(14) 0.0360(6) Uani d 1
H H7 0.762331 0.905703 0.105414 0.043 Uiso calc 1
C C8 0.8707(2) 1.0200(5) 0.20521(15) 0.0375(6) Uani d 1
H H8 0.904089 1.157365 0.178843 0.045 Uiso calc 1
C C9 0.90571(19) 0.9702(5) 0.28530(14) 0.0346(6) Uani d 1
H H9 0.963477 1.073076 0.314661 0.041 Uiso calc 1
C C10 0.85689(18) 0.7665(4) 0.32529(13) 0.0305(5) Uani d 1
C C11 0.8935(2) 0.7074(5) 0.40961(14) 0.0350(6) Uani d 1
H H11 0.952662 0.805664 0.438992 0.042 Uiso calc 1
C C12 0.84594(19) 0.5161(5) 0.44794(13) 0.0329(5) Uani d 1
H H12 0.872211 0.481242 0.503736 0.039 Uiso calc 1
C C13 0.75657(17) 0.3646(4) 0.40605(12) 0.0291(5) Uani d 1
C C14 0.70365(19) 0.1668(4) 0.44428(13) 0.0307(5) Uani d 1
H H14 0.726853 0.130640 0.500358 0.037 Uiso calc 1
H H1N 0.449(2) -0.279(6) 0.344(2) 0.059(9) Uiso d 1
H H1P 0.452(2) -0.464(6) 0.4246(16) 0.054(8) Uiso d 1

loop_
_atom_site_aniso_label
_atom_site_aniso_U_11
_atom_site_aniso_U_22
_atom_site_aniso_U_33
_atom_site_aniso_U_12
_atom_site_aniso_U_13
_atom_site_aniso_U_23
O1 0.0445(10) 0.0389(9) 0.0247(8) -0.0018(8) 0.0036(7) 0.0056(7)
N2 0.0311(11) 0.0302(10) 0.0293(9) -0.0018(8) 0.0037(8) 0.0005(8)
N1 0.0373(12) 0.0331(11) 0.0280(10) -0.0018(9) 0.0036(9) 0.0020(8)
C1 0.0351(13) 0.0302(11) 0.0285(11) 0.0031(10) 0.0064(10) 0.0001(9)
C2 0.0310(12) 0.0281(11) 0.0275(10) 0.0048(9) 0.0068(9) 0.0004(9)
C3 0.0333(12) 0.0306(11) 0.0286(11) -0.0012(10) 0.0033(9) 0.0002(9)
C4 0.0278(11) 0.0261(11) 0.0279(11) 0.0029(9) 0.0036(9) -0.0021(9)
C5 0.0299(12) 0.0276(11) 0.0307(11) 0.0034(10) 0.0068(9) -0.0007(9)
C6 0.0345(13) 0.0355(13) 0.0295(11) -0.0024(10) 0.0058(10) 0.0009(9)
C7 0.0372(14) 0.0387(13) 0.0327(11) -0.0005(11) 0.0082(10) 0.0042(10)
C8 0.0367(13) 0.0348(13) 0.0428(13) -0.0015(11) 0.0124(11) 0.0025(11)
C9 0.0325(13) 0.0324(12) 0.0393(13) 0.0003(10) 0.0079(10) -0.0006(10)
C10 0.0291(12) 0.0280(11) 0.0351(11) 0.0030(9) 0.0079(9) -0.0021(9)
C11 0.0319(13) 0.0379(13) 0.0342(12) -0.0024(10) 0.0037(10) -0.0063(10)
C12 0.0324(12) 0.0372(12) 0.0274(11) 0.0009(10) 0.0009(9) -0.0027(9)
C13 0.0303(12) 0.0302(11) 0.0260(10) 0.0045(10) 0.0033(9) 0.0006(9)
C14 0.0352(13) 0.0312(12) 0.0248(10) 0.0053(10) 0.0034(9) 0.0009(9)

loop_
_atom_type_symbol
_atom_type_description
_atom_type_scat_dispersion_real
_atom_type_scat_dispersion_imag
_atom_type_scat_source
C C 0.0033 0.0016 'International Tables Vol C Tables 4.2.6.8 and 6.1.1.4'
H H 0.0000 0.0000 'International Tables Vol C Tables 4.2.6.8 and 6.1.1.4'
N N 0.0061 0.0033 'International Tables Vol C Tables 4.2.6.8 and 6.1.1.4'
O O 0.0106 0.0060 'International Tables Vol C Tables 4.2.6.8 and 6.1.1.4'

loop_
_geom_angle_atom_site_label_1
_geom_angle_atom_site_label_2
_geom_angle_atom_site_label_3
_geom_angle
C3 N2 C4 118.11(19)
C1 N1 H1N 124.6(17)
C1 N1 H1P 117.5(17)
H1N N1 H1P 118(2)
O1 C1 N1 122.2(2)
O1 C1 C2 119.3(2)
N1 C1 C2 118.55(19)
C14 C2 C3 117.0(2)
C14 C2 C1 119.62(19)
C3 C2 C1 123.4(2)
N2 C3 C2 125.0(2)
N2 C3 H3 117.5
C2 C3 H3 117.5
N2 C4 C13 121.5(2)
N2 C4 C5 118.57(19)
C13 C4 C5 119.92(19)
C6 C5 C10 119.0(2)
C6 C5 C4 122.1(2)
C10 C5 C4 118.95(19)
C7 C6 C5 120.3(2)
C7 C6 H6 119.9
C5 C6 H6 119.9
C6 C7 C8 120.9(2)
C6 C7 H7 119.6
C8 C7 H7 119.6
C9 C8 C7 120.2(2)
C9 C8 H8 119.9
C7 C8 H8 119.9
C8 C9 C10 120.5(2)
C8 C9 H9 119.7
C10 C9 H9 119.7
C5 C10 C9 119.1(2)
C5 C10 C11 119.4(2)
C9 C10 C11 121.5(2)
C12 C11 C10 121.5(2)
C12 C11 H11 119.3
C10 C11 H11 119.3
C11 C12 C13 121.0(2)
C11 C12 H12 119.5
C13 C12 H12 119.5
C14 C13 C4 118.1(2)
C14 C13 C12 122.68(19)
C4 C13 C12 119.3(2)
C2 C14 C13 120.37(19)
C2 C14 H14 119.8
C13 C14 H14 119.8

loop_
_geom_bond_atom_site_label_1
_geom_bond_atom_site_label_2
_geom_bond_distance
O1 C1 1.238(3)
N2 C3 1.321(3)
N2 C4 1.360(3)
N1 C1 1.335(3)
N1 H1N 0.97(3)
N1 H1P 0.93(3)
C1 C2 1.491(3)
C2 C14 1.376(3)
C2 C3 1.401(3)
C3 H3 0.9500
C4 C13 1.414(3)
C4 C5 1.443(3)
C5 C6 1.406(3)
C5 C10 1.411(3)
C6 C7 1.364(3)
C6 H6 0.9500
C7 C8 1.396(3)
C7 H7 0.9500
C8 C9 1.358(3)
C8 H8 0.9500
C9 C10 1.413(3)
C9 H9 0.9500
C10 C11 1.436(3)
C11 C12 1.346(3)
C11 H11 0.9500
C12 C13 1.428(3)
C12 H12 0.9500
C13 C14 1.404(3)
C14 H14 0.9500

loop_
_geom_hbond_atom_site_label_D
_geom_hbond_atom_site_label_H
_geom_hbond_atom_site_label_A
_geom_hbond_site_symmetry_A
_geom_hbond_distance_DH
_geom_hbond_distance_HA
_geom_hbond_distance_DA
_geom_hbond_angle_DHA
_geom_hbond_publ_flag
N1 H1N N2 2_645 0.97(3) 2.17(3) 3.133(3) 173(2) yes
N1 H1P O1 3_646 0.93(3) 1.96(3) 2.895(3) 175(3) yes
C3 H3 N2 2_645 0.95 2.41 3.361(3) 174 yes
C7 H7 O1 4_565 0.95 2.45 3.140(3) 129 yes

_cod_database_fobs_code 2243185
